data_4025674
loop_
_publ_author_name
'Manas K. Ghorai'
'Deo Prakash Tiwari'

_publ_section_title
;
 Lewis Acid Catalyzed Highly Stereoselective Domino-Ring-Opening
 Cyclization of Activated Aziridines with Enolates: Synthesis of
 Functionalized Chiral \g-Lactams
;
_journal_name_full 'Journal of Organic Chemistry'
_journal_page_first 6173
_journal_page_last 6181
_journal_paper_doi 10.1021/jo101004x
_journal_volume 75
_journal_year 2010
_chemical_absolute_configuration rm
_chemical_formula_moiety 'C19 H19 N O4 S'
_chemical_formula_sum 'C19 H19 N O4 S'
_chemical_formula_weight 357.41
_chemical_name_systematic
;
 ?
;
_space_group_IT_number 19
_symmetry_cell_setting orthorhombic
_symmetry_space_group_name_Hall 'P 2ac 2ab'
_symmetry_space_group_name_H-M 'P 21 21 21'
_atom_sites_solution_hydrogens geom
_atom_sites_solution_primary direct
_atom_sites_solution_secondary difmap
_audit_creation_method SHELXL-97
_cell_angle_alpha 90.000
_cell_angle_beta 90.000
_cell_angle_gamma 90.000
_cell_formula_units_Z 4
_cell_length_a 7.687(5)
_cell_length_b 10.970(2)
_cell_length_c 19.972(4)
_cell_measurement_reflns_used 999
_cell_measurement_temperature 100(2)
_cell_measurement_theta_max 28.3
_cell_measurement_theta_min 2.0
_cell_volume 1684.2(12)
_computing_cell_refinement 'SAINT 6.45 ( Bruker, 2003)'
_computing_data_collection 'SMART 5.628 (Bruker, 2003)'
_computing_data_reduction 'SAINT 6.45 ( Bruker, 2003)'
_computing_molecular_graphics 'DIAMOND 2.1e'
_computing_structure_refinement 'SHELXL-97 (Sheldrick, 1997)'
_computing_structure_solution SIR-97
_diffrn_ambient_temperature 100(2)
_diffrn_measured_fraction_theta_full 0.996
_diffrn_measured_fraction_theta_max 0.996
_diffrn_measurement_device_type 'BRUKER SMART APEX'
_diffrn_measurement_method /w-scans
_diffrn_radiation_monochromator graphite
_diffrn_radiation_source 'fine-focus sealed tube'
_diffrn_radiation_type MoK\a
_diffrn_radiation_wavelength 0.71073
_diffrn_reflns_av_R_equivalents 0.0527
_diffrn_reflns_av_sigmaI/netI 0.0679
_diffrn_reflns_limit_h_max 9
_diffrn_reflns_limit_h_min -10
_diffrn_reflns_limit_k_max 14
_diffrn_reflns_limit_k_min -13
_diffrn_reflns_limit_l_max 26
_diffrn_reflns_limit_l_min -19
_diffrn_reflns_number 11025
_diffrn_reflns_theta_full 28.32
_diffrn_reflns_theta_max 28.32
_diffrn_reflns_theta_min 2.04
_exptl_absorpt_coefficient_mu 0.217
_exptl_absorpt_correction_T_max 0.9745
_exptl_absorpt_correction_T_min 0.9621
_exptl_absorpt_correction_type empirical
_exptl_absorpt_process_details SADABS
_exptl_crystal_colour colourless
_exptl_crystal_density_diffrn 1.410
_exptl_crystal_density_method 'not measured'
_exptl_crystal_description block
_exptl_crystal_F_000 752
_exptl_crystal_size_max 0.18
_exptl_crystal_size_mid 0.14
_exptl_crystal_size_min 0.12
_refine_diff_density_max 0.477
_refine_diff_density_min -0.429
_refine_diff_density_rms 0.100
_refine_ls_abs_structure_details 'Flack H D (1983), Acta Cryst. A39, 876-881'
_refine_ls_abs_structure_Flack 0.30(13)
_refine_ls_extinction_method none
_refine_ls_goodness_of_fit_ref 1.062
_refine_ls_hydrogen_treatment refU
_refine_ls_matrix_type full
_refine_ls_number_parameters 234
_refine_ls_number_reflns 4104
_refine_ls_number_restraints 1
_refine_ls_restrained_S_all 1.062
_refine_ls_R_factor_all 0.0857
_refine_ls_R_factor_gt 0.0613
_refine_ls_shift/su_max 0.000
_refine_ls_shift/su_mean 0.000
_refine_ls_structure_factor_coef Fsqd
_refine_ls_weighting_details 'calc w=1/[\s^2^(Fo^2^)+(0.0964P)^2^+0.7467P] where P=(Fo^2^+2Fc^2^)/3'
_refine_ls_weighting_scheme calc
_refine_ls_wR_factor_gt 0.1507
_refine_ls_wR_factor_ref 0.1856
_reflns_number_gt 3161
_reflns_number_total 4104
_reflns_threshold_expression >2sigma(I)
_cod_data_source_file jo101004x_si_002.cif
_cod_data_source_block Compound4a
_cod_depositor_comments
;
The following automatic conversions were performed:

'_symmetry_cell_setting' value 'Orthorhombic' changed to
'orthorhombic' according to the built-in table from CIF Core
dictionary named 'cif_core.dic' version 2.4.1 from 2010-06-29.

Automatic conversion script
Id: cif_fix_values 1646 2011-03-28 12:23:43Z adriana 
;
_cod_database_code 4025674

loop_
_symmetry_equiv_pos_as_xyz
'x, y, z'
'-x+1/2, -y, z+1/2'
'x+1/2, -y+1/2, -z'
'-x, y+1/2, -z+1/2'

loop_
_atom_site_label
_atom_site_type_symbol
_atom_site_fract_x
_atom_site_fract_y
_atom_site_fract_z
_atom_site_U_iso_or_equiv
_atom_site_adp_type
_atom_site_occupancy
_atom_site_symmetry_multiplicity
_atom_site_calc_flag
_atom_site_refinement_flags
_atom_site_disorder_assembly
_atom_site_disorder_group
S1 S 0.04743(12) 1.11475(8) 0.84967(5) 0.0264(2) Uani 1 1 d . . .
O4 O -0.1265(4) 1.0905(2) 0.82875(13) 0.0311(6) Uani 1 1 d . . .
O3 O 0.1340(4) 1.2201(2) 0.82372(13) 0.0325(6) Uani 1 1 d . . .
O1 O 0.6706(4) 0.8766(3) 0.85052(16) 0.0377(7) Uani 1 1 d D . .
O2 O 0.4290(4) 1.0515(2) 0.86669(15) 0.0338(7) Uani 1 1 d . . .
N1 N 0.1576(4) 0.9906(3) 0.82878(16) 0.0279(7) Uani 1 1 d . . .
C4 C 0.2095(5) 0.7778(3) 0.80995(19) 0.0253(8) Uani 1 1 d . . .
C5 C 0.0794(5) 0.8829(3) 0.7957(2) 0.0282(8) Uani 1 1 d . . .
H5A H 0.0672 0.8964 0.7480 0.034 Uiso 1 1 calc R . .
H5B H -0.0340 0.8647 0.8145 0.034 Uiso 1 1 calc R . .
C13 C 0.0544(5) 1.1192(3) 0.93767(18) 0.0233(7) Uani 1 1 d . . .
C7 C 0.1418(5) 0.6946(3) 0.8652(2) 0.0291(8) Uani 1 1 d . . .
C3 C 0.3753(5) 0.8463(3) 0.82839(18) 0.0258(8) Uani 1 1 d . . .
C11 C 0.0055(5) 0.5053(4) 0.8969(2) 0.0348(9) Uani 1 1 d . . .
H11 H -0.0356 0.4284 0.8852 0.042 Uiso 1 1 calc R . .
C6 C 0.3319(5) 0.9722(3) 0.8438(2) 0.0265(8) Uani 1 1 d . . .
C2 C 0.5383(6) 0.8047(3) 0.8310(2) 0.0307(8) Uani 1 1 d . . .
C16 C 0.0453(5) 1.1330(3) 1.07666(18) 0.0271(8) Uani 1 1 d . . .
C12 C 0.0780(5) 0.5798(3) 0.8484(2) 0.0307(8) Uani 1 1 d . . .
H12 H 0.0842 0.5530 0.8043 0.037 Uiso 1 1 calc R . .
C19 C 0.1417(5) 1.2114(3) 0.9695(2) 0.0281(8) Uani 1 1 d . . .
H19 H 0.2045 1.2683 0.9449 0.034 Uiso 1 1 calc R . .
C14 C -0.0376(5) 1.0316(3) 0.97342(19) 0.0282(8) Uani 1 1 d . . .
H14 H -0.0959 0.9693 0.9512 0.034 Uiso 1 1 calc R . .
C8 C 0.1332(5) 0.7325(4) 0.93146(19) 0.0319(9) Uani 1 1 d . . .
H8 H 0.1773 0.8083 0.9436 0.038 Uiso 1 1 calc R . .
C15 C -0.0411(5) 1.0384(3) 1.04256(19) 0.0271(8) Uani 1 1 d . . .
H15 H -0.1014 0.9796 1.0669 0.033 Uiso 1 1 calc R . .
C17 C 0.0376(6) 1.1443(3) 1.15167(19) 0.0331(9) Uani 1 1 d . . .
H17A H -0.0294 1.0782 1.1697 0.050 Uiso 1 1 calc R . .
H17B H -0.0161 1.2204 1.1635 0.050 Uiso 1 1 calc R . .
H17C H 0.1533 1.1417 1.1696 0.050 Uiso 1 1 calc R . .
C18 C 0.1354(5) 1.2191(3) 1.0389(2) 0.0299(8) Uani 1 1 d . . .
H18 H 0.1923 1.2827 1.0605 0.036 Uiso 1 1 calc R . .
C9 C 0.0591(6) 0.6578(4) 0.9796(2) 0.0375(10) Uani 1 1 d . . .
H9 H 0.0532 0.6842 1.0238 0.045 Uiso 1 1 calc R . .
C1 C 0.5928(6) 0.6776(4) 0.8162(2) 0.0398(11) Uani 1 1 d . . .
H1A H 0.7165 0.6704 0.8216 0.060 Uiso 1 1 calc R . .
H1B H 0.5618 0.6574 0.7710 0.060 Uiso 1 1 calc R . .
H1C H 0.5353 0.6228 0.8464 0.060 Uiso 1 1 calc R . .
C10 C -0.0061(6) 0.5446(4) 0.9627(2) 0.0381(10) Uani 1 1 d . . .
H10 H -0.0572 0.4954 0.9951 0.046 Uiso 1 1 calc R . .
H4 H 0.238(5) 0.738(4) 0.767(2) 0.028(11) Uiso 1 1 d . . .
H1O1 H 0.613(9) 0.950(4) 0.849(4) 0.11(3) Uiso 1 1 d D . .

loop_
_atom_site_aniso_label
_atom_site_aniso_U_11
_atom_site_aniso_U_22
_atom_site_aniso_U_33
_atom_site_aniso_U_23
_atom_site_aniso_U_13
_atom_site_aniso_U_12
S1 0.0287(5) 0.0219(4) 0.0285(5) 0.0018(4) 0.0013(4) 0.0028(4)
O4 0.0307(14) 0.0326(15) 0.0301(14) 0.0024(11) -0.0023(11) 0.0059(12)
O3 0.0418(17) 0.0211(13) 0.0347(15) 0.0051(11) 0.0042(12) 0.0013(12)
O1 0.0270(14) 0.0367(16) 0.0494(18) 0.0031(15) 0.0011(13) -0.0017(12)
O2 0.0295(15) 0.0231(13) 0.0487(17) -0.0024(12) -0.0052(12) -0.0037(11)
N1 0.0316(17) 0.0214(15) 0.0306(17) -0.0014(13) -0.0014(13) -0.0018(13)
C4 0.028(2) 0.0220(18) 0.0259(19) 0.0023(14) -0.0017(15) -0.0016(14)
C5 0.0295(19) 0.0226(17) 0.0325(19) -0.0039(15) -0.0052(15) -0.0008(15)
C13 0.0248(17) 0.0168(15) 0.0285(17) -0.0007(13) -0.0017(15) 0.0038(16)
C7 0.029(2) 0.0266(18) 0.031(2) 0.0003(15) 0.0007(16) 0.0010(15)
C3 0.0290(19) 0.0232(18) 0.0252(18) 0.0035(14) 0.0030(15) -0.0008(15)
C11 0.033(2) 0.0249(19) 0.046(2) 0.0035(17) -0.0020(18) -0.0042(15)
C6 0.0267(19) 0.0225(17) 0.030(2) 0.0034(15) 0.0020(16) 0.0041(14)
C2 0.034(2) 0.0229(18) 0.035(2) 0.0014(15) 0.0056(18) 0.0005(16)
C16 0.0265(18) 0.0275(18) 0.0274(18) -0.0012(14) 0.0002(15) 0.0096(17)
C12 0.039(2) 0.0222(17) 0.031(2) 0.0021(15) -0.0028(17) -0.0029(15)
C19 0.0287(19) 0.0231(17) 0.033(2) 0.0031(15) 0.0010(16) -0.0012(15)
C14 0.0294(19) 0.0229(17) 0.032(2) 0.0000(14) -0.0034(17) 0.0004(16)
C8 0.039(2) 0.0290(19) 0.028(2) -0.0010(16) -0.0003(17) 0.0028(18)
C15 0.0272(18) 0.0237(17) 0.0304(19) 0.0010(14) -0.0004(16) 0.0013(16)
C17 0.041(2) 0.0279(19) 0.030(2) -0.0022(16) 0.0031(19) 0.0051(17)
C18 0.033(2) 0.0221(18) 0.035(2) -0.0039(16) -0.0071(17) -0.0019(16)
C9 0.047(3) 0.037(2) 0.029(2) 0.0045(16) 0.0073(19) 0.006(2)
C1 0.037(2) 0.030(2) 0.053(3) 0.0016(18) 0.0059(19) 0.0051(17)
C10 0.032(2) 0.036(2) 0.046(2) 0.0133(19) 0.0099(18) -0.0004(17)

loop_
_atom_type_symbol
_atom_type_description
_atom_type_scat_dispersion_real
_atom_type_scat_dispersion_imag
_atom_type_scat_source
C C 0.0033 0.0016 'International Tables Vol C Tables 4.2.6.8 and 6.1.1.4'
H H 0.0000 0.0000 'International Tables Vol C Tables 4.2.6.8 and 6.1.1.4'
N N 0.0061 0.0033 'International Tables Vol C Tables 4.2.6.8 and 6.1.1.4'
O O 0.0106 0.0060 'International Tables Vol C Tables 4.2.6.8 and 6.1.1.4'
S S 0.1246 0.1234 'International Tables Vol C Tables 4.2.6.8 and 6.1.1.4'

loop_
_geom_angle_atom_site_label_1
_geom_angle_atom_site_label_2
_geom_angle_atom_site_label_3
_geom_angle
_geom_angle_site_symmetry_1
_geom_angle_site_symmetry_3
_geom_angle_publ_flag
O4 S1 O3 118.72(18) . . ?
O4 S1 N1 104.61(17) . . ?
O3 S1 N1 109.59(17) . . ?
O4 S1 C13 109.05(17) . . ?
O3 S1 C13 108.98(17) . . ?
N1 S1 C13 105.00(16) . . ?
C6 N1 C5 111.9(3) . . ?
C6 N1 S1 123.9(3) . . ?
C5 N1 S1 124.1(3) . . ?
C7 C4 C3 114.0(3) . . ?
C7 C4 C5 111.0(3) . . ?
C3 C4 C5 102.5(3) . . ?
N1 C5 C4 104.5(3) . . ?
C19 C13 C14 121.4(3) . . ?
C19 C13 S1 120.0(3) . . ?
C14 C13 S1 118.6(3) . . ?
C8 C7 C12 118.9(4) . . ?
C8 C7 C4 121.8(3) . . ?
C12 C7 C4 119.3(3) . . ?
C2 C3 C6 122.1(4) . . ?
C2 C3 C4 128.7(4) . . ?
C6 C3 C4 109.1(3) . . ?
C12 C11 C10 120.3(4) . . ?
O2 C6 N1 124.2(3) . . ?
O2 C6 C3 127.5(3) . . ?
N1 C6 C3 108.3(3) . . ?
C3 C2 O1 121.4(4) . . ?
C3 C2 C1 125.3(4) . . ?
O1 C2 C1 113.3(4) . . ?
C18 C16 C15 118.2(3) . . ?
C18 C16 C17 120.2(4) . . ?
C15 C16 C17 121.6(4) . . ?
C11 C12 C7 120.6(4) . . ?
C13 C19 C18 119.4(4) . . ?
C15 C14 C13 119.0(4) . . ?
C9 C8 C7 120.2(4) . . ?
C14 C15 C16 120.9(4) . . ?
C19 C18 C16 121.1(4) . . ?
C10 C9 C8 120.8(4) . . ?
C9 C10 C11 119.2(4) . . ?

loop_
_geom_bond_atom_site_label_1
_geom_bond_atom_site_label_2
_geom_bond_distance
_geom_bond_site_symmetry_2
_geom_bond_publ_flag
S1 O4 1.426(3) . ?
S1 O3 1.431(3) . ?
S1 N1 1.657(3) . ?
S1 C13 1.759(4) . ?
O1 C2 1.344(5) . ?
O2 C6 1.233(5) . ?
N1 C6 1.388(5) . ?
N1 C5 1.481(5) . ?
C4 C7 1.523(5) . ?
C4 C3 1.525(5) . ?
C4 C5 1.552(5) . ?
C13 C19 1.370(5) . ?
C13 C14 1.391(5) . ?
C7 C8 1.389(6) . ?
C7 C12 1.392(5) . ?
C3 C2 1.335(6) . ?
C3 C6 1.454(5) . ?
C11 C12 1.384(6) . ?
C11 C10 1.387(6) . ?
C2 C1 1.486(5) . ?
C16 C18 1.392(5) . ?
C16 C15 1.409(5) . ?
C16 C17 1.504(5) . ?
C19 C18 1.389(5) . ?
C14 C15 1.383(5) . ?
C8 C9 1.385(6) . ?
C9 C10 1.381(6) . ?

loop_
_geom_torsion_atom_site_label_1
_geom_torsion_atom_site_label_2
_geom_torsion_atom_site_label_3
_geom_torsion_atom_site_label_4
_geom_torsion
_geom_torsion_site_symmetry_1
_geom_torsion_site_symmetry_2
_geom_torsion_site_symmetry_3
_geom_torsion_site_symmetry_4
_geom_torsion_publ_flag
O4 S1 N1 C6 -176.0(3) . . . . ?
O3 S1 N1 C6 55.7(4) . . . . ?
C13 S1 N1 C6 -61.2(3) . . . . ?
O4 S1 N1 C5 0.0(3) . . . . ?
O3 S1 N1 C5 -128.3(3) . . . . ?
C13 S1 N1 C5 114.8(3) . . . . ?
C6 N1 C5 C4 16.4(4) . . . . ?
S1 N1 C5 C4 -160.0(3) . . . . ?
C7 C4 C5 N1 103.1(4) . . . . ?
C3 C4 C5 N1 -18.9(4) . . . . ?
O4 S1 C13 C19 -134.1(3) . . . . ?
O3 S1 C13 C19 -3.1(4) . . . . ?
N1 S1 C13 C19 114.3(3) . . . . ?
O4 S1 C13 C14 42.6(3) . . . . ?
O3 S1 C13 C14 173.6(3) . . . . ?
N1 S1 C13 C14 -69.1(3) . . . . ?
C3 C4 C7 C8 44.7(5) . . . . ?
C5 C4 C7 C8 -70.4(5) . . . . ?
C3 C4 C7 C12 -138.8(4) . . . . ?
C5 C4 C7 C12 106.1(4) . . . . ?
C7 C4 C3 C2 76.5(5) . . . . ?
C5 C4 C3 C2 -163.5(4) . . . . ?
C7 C4 C3 C6 -103.7(4) . . . . ?
C5 C4 C3 C6 16.3(4) . . . . ?
C5 N1 C6 O2 174.1(4) . . . . ?
S1 N1 C6 O2 -9.5(6) . . . . ?
C5 N1 C6 C3 -6.2(4) . . . . ?
S1 N1 C6 C3 170.2(3) . . . . ?
C2 C3 C6 O2 -7.5(7) . . . . ?
C4 C3 C6 O2 172.6(4) . . . . ?
C2 C3 C6 N1 172.8(4) . . . . ?
C4 C3 C6 N1 -7.0(4) . . . . ?
C6 C3 C2 O1 2.5(6) . . . . ?
C4 C3 C2 O1 -177.7(4) . . . . ?
C6 C3 C2 C1 179.7(4) . . . . ?
C4 C3 C2 C1 -0.5(7) . . . . ?
C10 C11 C12 C7 0.6(6) . . . . ?
C8 C7 C12 C11 0.7(6) . . . . ?
C4 C7 C12 C11 -175.9(4) . . . . ?
C14 C13 C19 C18 -1.3(6) . . . . ?
S1 C13 C19 C18 175.2(3) . . . . ?
C19 C13 C14 C15 0.3(6) . . . . ?
S1 C13 C14 C15 -176.4(3) . . . . ?
C12 C7 C8 C9 -1.2(6) . . . . ?
C4 C7 C8 C9 175.2(4) . . . . ?
C13 C14 C15 C16 0.6(6) . . . . ?
C18 C16 C15 C14 -0.4(6) . . . . ?
C17 C16 C15 C14 177.8(4) . . . . ?
C13 C19 C18 C16 1.5(6) . . . . ?
C15 C16 C18 C19 -0.7(6) . . . . ?
C17 C16 C18 C19 -178.9(4) . . . . ?
C7 C8 C9 C10 0.4(7) . . . . ?
C8 C9 C10 C11 0.9(6) . . . . ?
C12 C11 C10 C9 -1.5(6) . . . . ?

loop_
_cod_related_entry_id
_cod_related_entry_database
_cod_related_entry_code
1 ChemSpider 30659265
